data_7134304
loop_
_publ_author_name
'Cao, Tian-Zheng'
'Nie, Cai-Jian'
'Li, Jing'
'Liu, Ming-Dong'
'Wang, Zi-Tong'
'Kong, Yi-Fei'
'Wang, Xin'
'Sun, Yuan-Yuan'
'Li, Jin-Heng'
'Zhu, Yan-Ping'

_publ_section_title
;
 Photocatalytically switchable chemoselective difluoramidation of olefins
 for the synthesis of diversified difluoro-&#x3b3;-lactams.
;
_journal_issue 27
_journal_name_full 'Chemical communications (Cambridge, England)'
_journal_page_first 5150
_journal_page_last 5153
_journal_paper_doi 10.1039/d5cc00661a
_journal_volume 61
_journal_year 2025
_chemical_formula_sum 'C11 H8 Br F2 N O'
_chemical_formula_weight 288.09
_space_group_crystal_system monoclinic
_space_group_IT_number 15
_space_group_name_Hall '-C 2yc'
_space_group_name_H-M_alt 'C 1 2/c 1'
_atom_sites_solution_hydrogens geom
_audit_creation_method SHELXL-2016/6
_audit_update_record
;
2024-12-22 deposited with the CCDC.	2025-02-24 downloaded from the CCDC.
;
_cell_angle_alpha 90
_cell_angle_beta 111.845(6)
_cell_angle_gamma 90
_cell_formula_units_Z 8
_cell_length_a 23.396(10)
_cell_length_b 6.177(3)
_cell_length_c 16.234(7)
_cell_measurement_reflns_used 1970
_cell_measurement_temperature 296(2)
_cell_measurement_theta_max 26.14
_cell_measurement_theta_min 2.66
_cell_volume 2177.6(17)
_computing_structure_refinement 'SHELXL-2016/6 (Sheldrick, 2016)'
_computing_structure_solution 'SHELXT 2014/5 (Sheldrick, 2014)'
_diffrn_ambient_temperature 296(2)
_diffrn_measured_fraction_theta_full 0.997
_diffrn_measured_fraction_theta_max 0.992
_diffrn_measurement_device_type 'Bruker APEX-II CCD'
_diffrn_measurement_method '\f and \w scans'
_diffrn_radiation_type MoK\a
_diffrn_radiation_wavelength 0.71073
_diffrn_reflns_av_R_equivalents 0.0305
_diffrn_reflns_av_unetI/netI 0.0440
_diffrn_reflns_Laue_measured_fraction_full 0.997
_diffrn_reflns_Laue_measured_fraction_max 0.992
_diffrn_reflns_limit_h_max 19
_diffrn_reflns_limit_h_min -30
_diffrn_reflns_limit_k_max 8
_diffrn_reflns_limit_k_min -7
_diffrn_reflns_limit_l_max 21
_diffrn_reflns_limit_l_min -20
_diffrn_reflns_number 6425
_diffrn_reflns_point_group_measured_fraction_full 0.997
_diffrn_reflns_point_group_measured_fraction_max 0.992
_diffrn_reflns_theta_full 25.242
_diffrn_reflns_theta_max 27.556
_diffrn_reflns_theta_min 1.876
_exptl_absorpt_coefficient_mu 3.779
_exptl_crystal_colour colourless
_exptl_crystal_density_diffrn 1.757
_exptl_crystal_description block
_exptl_crystal_F_000 1136
_exptl_crystal_size_max 0.190
_exptl_crystal_size_mid 0.180
_exptl_crystal_size_min 0.160
_refine_diff_density_max 0.433
_refine_diff_density_min -0.901
_refine_diff_density_rms 0.165
_refine_ls_extinction_method none
_refine_ls_goodness_of_fit_ref 1.091
_refine_ls_hydrogen_treatment constr
_refine_ls_matrix_type full
_refine_ls_number_parameters 145
_refine_ls_number_reflns 2490
_refine_ls_number_restraints 0
_refine_ls_restrained_S_all 1.091
_refine_ls_R_factor_all 0.0683
_refine_ls_R_factor_gt 0.0442
_refine_ls_shift/su_max 0.000
_refine_ls_shift/su_mean 0.000
_refine_ls_structure_factor_coef Fsqd
_refine_ls_weighting_details 'w=1/[\s^2^(Fo^2^)+(0.0600P)^2^] where P=(Fo^2^+2Fc^2^)/3'
_refine_ls_weighting_scheme calc
_refine_ls_wR_factor_gt 0.1047
_refine_ls_wR_factor_ref 0.1137
_reflns_Friedel_coverage 0.000
_reflns_number_gt 1787
_reflns_number_total 2490
_reflns_threshold_expression 'I > 2\s(I)'
_cod_data_source_file d5cc00661a2.cif
_cod_data_source_block XY234_0m
_cod_depositor_comments 'Adding full bibliography for 7134304.cif.'
_cod_original_sg_symbol_H-M 'C 2/c'
_cod_database_code 7134304
_shelx_shelxl_version_number 2016/6
_shelx_space_group_comment
;
The symmetry employed for this shelxl refinement is uniquely defined
by the following loop, which should always be used as a source of
symmetry information in preference to the above space-group names.
They are only intended as comments.
;
_shelx_estimated_absorpt_t_min 0.534
_shelx_estimated_absorpt_t_max 0.583

loop_
_space_group_symop_operation_xyz
'x, y, z'
'-x, y, -z+1/2'
'x+1/2, y+1/2, z'
'-x+1/2, y+1/2, -z+1/2'
'-x, -y, -z'
'x, -y, z-1/2'
'-x+1/2, -y+1/2, -z'
'x+1/2, -y+1/2, z-1/2'

loop_
_atom_site_label
_atom_site_type_symbol
_atom_site_fract_x
_atom_site_fract_y
_atom_site_fract_z
_atom_site_U_iso_or_equiv
_atom_site_adp_type
_atom_site_occupancy
_atom_site_site_symmetry_order
_atom_site_calc_flag
_atom_site_refinement_flags_posn
_atom_site_refinement_flags_adp
_atom_site_refinement_flags_occupancy
_atom_site_disorder_assembly
_atom_site_disorder_group
Br1 Br 0.10500(2) 0.82092(7) 0.67833(2) 0.05609(18) Uani 1 1 d . . . . .
F1 F 0.45763(9) 0.3717(3) 0.65954(13) 0.0590(6) Uani 1 1 d . . . . .
F2 F 0.43175(10) 0.4177(4) 0.51905(13) 0.0639(6) Uani 1 1 d . . . . .
O2 O 0.32670(11) 0.3090(3) 0.55660(19) 0.0566(7) Uani 1 1 d . . . . .
N1 N 0.33825(11) 0.6629(4) 0.60688(15) 0.0289(5) Uani 1 1 d . . . . .
C1 C 0.17545(13) 0.7747(5) 0.64976(19) 0.0363(7) Uani 1 1 d . . . . .
C2 C 0.22009(14) 0.9337(5) 0.6701(2) 0.0410(7) Uani 1 1 d . . . . .
H6 H 0.214488 1.064707 0.694234 0.049 Uiso 1 1 calc R U . . .
C3 C 0.27328(14) 0.8953(5) 0.6539(2) 0.0384(7) Uani 1 1 d . . . . .
H1 H 0.303467 1.001855 0.667297 0.046 Uiso 1 1 calc R U . . .
C4 C 0.28217(12) 0.7007(4) 0.61819(18) 0.0290(6) Uani 1 1 d . . . . .
C5 C 0.38698(15) 0.8281(5) 0.6327(3) 0.0445(8) Uani 1 1 d . . . . .
H5 H 0.401842 0.855424 0.696087 0.053 Uiso 1 1 calc R U . . .
H4 H 0.372145 0.962814 0.601343 0.053 Uiso 1 1 calc R U . . .
C6 C 0.43684(15) 0.7310(6) 0.6067(3) 0.0456(8) Uani 1 1 d . . . . .
C7 C 0.23570(13) 0.5469(5) 0.59519(19) 0.0385(7) Uani 1 1 d . . . . .
H3 H 0.240342 0.417350 0.569194 0.046 Uiso 1 1 calc R U . . .
C8 C 0.18276(13) 0.5858(6) 0.6108(2) 0.0431(8) Uani 1 1 d . . . . .
H2 H 0.151574 0.482641 0.594628 0.052 Uiso 1 1 calc R U . . .
C9 C 0.42260(13) 0.4982(5) 0.59044(19) 0.0388(7) Uani 1 1 d . . . . .
C10 C 0.35596(13) 0.4756(5) 0.58116(18) 0.0333(7) Uani 1 1 d . . . . .
C11 C 0.4824(2) 0.8318(7) 0.5950(4) 0.0862(16) Uani 1 1 d . . . . .
H11A H 0.509038 0.756075 0.574887 0.103 Uiso 1 1 calc R U . . .
H11B H 0.488212 0.979212 0.606857 0.103 Uiso 1 1 calc R U . . .

loop_
_atom_site_aniso_label
_atom_site_aniso_U_11
_atom_site_aniso_U_22
_atom_site_aniso_U_33
_atom_site_aniso_U_23
_atom_site_aniso_U_13
_atom_site_aniso_U_12
Br1 0.0368(2) 0.0740(3) 0.0656(3) 0.00503(19) 0.02850(18) 0.00768(16)
F1 0.0432(11) 0.0599(13) 0.0693(13) 0.0174(11) 0.0156(10) 0.0213(9)
F2 0.0800(15) 0.0590(14) 0.0713(13) -0.0108(11) 0.0499(12) 0.0108(12)
O2 0.0474(14) 0.0316(14) 0.0906(18) -0.0230(12) 0.0256(13) -0.0041(10)
N1 0.0293(12) 0.0206(13) 0.0378(12) -0.0059(10) 0.0136(10) -0.0013(9)
C1 0.0263(14) 0.0455(19) 0.0380(16) 0.0035(14) 0.0130(12) 0.0041(13)
C2 0.0452(18) 0.0316(18) 0.0523(18) -0.0039(15) 0.0252(15) 0.0056(14)
C3 0.0365(16) 0.0286(17) 0.0538(18) -0.0087(14) 0.0211(14) -0.0038(12)
C4 0.0299(14) 0.0253(16) 0.0325(14) -0.0009(12) 0.0122(11) 0.0027(11)
C5 0.0361(17) 0.0313(19) 0.072(2) -0.0114(16) 0.0269(16) -0.0051(13)
C6 0.0360(17) 0.0366(19) 0.069(2) -0.0057(16) 0.0255(16) 0.0000(14)
C7 0.0346(15) 0.0331(17) 0.0459(16) -0.0111(14) 0.0127(13) -0.0041(12)
C8 0.0326(16) 0.044(2) 0.0510(18) -0.0066(16) 0.0136(14) -0.0081(13)
C9 0.0367(16) 0.0378(19) 0.0445(16) 0.0013(14) 0.0180(13) 0.0102(13)
C10 0.0363(15) 0.0267(17) 0.0356(15) -0.0041(13) 0.0118(12) 0.0046(12)
C11 0.064(3) 0.051(3) 0.171(5) -0.017(3) 0.074(3) -0.006(2)

loop_
_atom_type_symbol
_atom_type_description
_atom_type_scat_dispersion_real
_atom_type_scat_dispersion_imag
_atom_type_scat_source
C C 0.0033 0.0016 'International Tables Vol C Tables 4.2.6.8 and 6.1.1.4'
H H 0.0000 0.0000 'International Tables Vol C Tables 4.2.6.8 and 6.1.1.4'
N N 0.0061 0.0033 'International Tables Vol C Tables 4.2.6.8 and 6.1.1.4'
O O 0.0106 0.0060 'International Tables Vol C Tables 4.2.6.8 and 6.1.1.4'
F F 0.0171 0.0103 'International Tables Vol C Tables 4.2.6.8 and 6.1.1.4'
Br Br -0.2901 2.4595 'International Tables Vol C Tables 4.2.6.8 and 6.1.1.4'

loop_
_geom_angle_atom_site_label_1
_geom_angle_atom_site_label_2
_geom_angle_atom_site_label_3
_geom_angle
_geom_angle_site_symmetry_1
_geom_angle_site_symmetry_3
_geom_angle_publ_flag
C10 N1 C4 126.2(2) . . ?
C10 N1 C5 112.9(2) . . ?
C4 N1 C5 120.6(2) . . ?
C8 C1 C2 120.2(3) . . ?
C8 C1 Br1 120.8(2) . . ?
C2 C1 Br1 119.0(2) . . ?
C1 C2 C3 119.1(3) . . ?
C1 C2 H6 120.4 . . ?
C3 C2 H6 120.4 . . ?
C2 C3 C4 120.9(3) . . ?
C2 C3 H1 119.5 . . ?
C4 C3 H1 119.5 . . ?
C3 C4 C7 118.9(3) . . ?
C3 C4 N1 119.4(2) . . ?
C7 C4 N1 121.8(2) . . ?
N1 C5 C6 104.1(2) . . ?
N1 C5 H5 110.9 . . ?
C6 C5 H5 110.9 . . ?
N1 C5 H4 110.9 . . ?
C6 C5 H4 110.9 . . ?
H5 C5 H4 109.0 . . ?
C11 C6 C9 125.4(3) . . ?
C11 C6 C5 127.6(4) . . ?
C9 C6 C5 106.9(3) . . ?
C8 C7 C4 120.1(3) . . ?
C8 C7 H3 120.0 . . ?
C4 C7 H3 120.0 . . ?
C1 C8 C7 120.7(3) . . ?
C1 C8 H2 119.7 . . ?
C7 C8 H2 119.7 . . ?
F2 C9 F1 104.9(2) . . ?
F2 C9 C6 114.5(3) . . ?
F1 C9 C6 112.6(3) . . ?
F2 C9 C10 111.5(2) . . ?
F1 C9 C10 108.1(2) . . ?
C6 C9 C10 105.2(2) . . ?
O2 C10 N1 128.8(3) . . ?
O2 C10 C9 122.9(3) . . ?
N1 C10 C9 108.3(3) . . ?
C6 C11 H11A 120.0 . . ?
C6 C11 H11B 120.0 . . ?
H11A C11 H11B 120.0 . . ?

loop_
_geom_bond_atom_site_label_1
_geom_bond_atom_site_label_2
_geom_bond_distance
_geom_bond_site_symmetry_2
_geom_bond_publ_flag
Br1 C1 1.893(3) . ?
F1 C9 1.362(3) . ?
F2 C9 1.349(3) . ?
O2 C10 1.218(4) . ?
N1 C10 1.347(4) . ?
N1 C4 1.410(3) . ?
N1 C5 1.470(4) . ?
C1 C8 1.368(5) . ?
C1 C2 1.381(4) . ?
C2 C3 1.384(4) . ?
C2 H6 0.9300 . ?
C3 C4 1.384(4) . ?
C3 H1 0.9300 . ?
C4 C7 1.386(4) . ?
C5 C6 1.505(4) . ?
C5 H5 0.9700 . ?
C5 H4 0.9700 . ?
C6 C11 1.308(5) . ?
C6 C9 1.478(5) . ?
C7 C8 1.374(4) . ?
C7 H3 0.9300 . ?
C8 H2 0.9300 . ?
C9 C10 1.516(4) . ?
C11 H11A 0.9300 . ?
C11 H11B 0.9300 . ?

loop_
_geom_torsion_atom_site_label_1
_geom_torsion_atom_site_label_2
_geom_torsion_atom_site_label_3
_geom_torsion_atom_site_label_4
_geom_torsion
_geom_torsion_site_symmetry_1
_geom_torsion_site_symmetry_2
_geom_torsion_site_symmetry_3
_geom_torsion_site_symmetry_4
_geom_torsion_publ_flag
C8 C1 C2 C3 -2.7(5) . . . . ?
Br1 C1 C2 C3 176.3(2) . . . . ?
C1 C2 C3 C4 -0.2(5) . . . . ?
C2 C3 C4 C7 2.6(5) . . . . ?
C2 C3 C4 N1 -176.8(3) . . . . ?
C10 N1 C4 C3 173.3(3) . . . . ?
C5 N1 C4 C3 0.0(4) . . . . ?
C10 N1 C4 C7 -6.1(4) . . . . ?
C5 N1 C4 C7 -179.4(3) . . . . ?
C10 N1 C5 C6 8.3(4) . . . . ?
C4 N1 C5 C6 -177.6(3) . . . . ?
N1 C5 C6 C11 161.3(5) . . . . ?
N1 C5 C6 C9 -14.9(4) . . . . ?
C3 C4 C7 C8 -2.2(4) . . . . ?
N1 C4 C7 C8 177.2(3) . . . . ?
C2 C1 C8 C7 3.2(5) . . . . ?
Br1 C1 C8 C7 -175.9(2) . . . . ?
C4 C7 C8 C1 -0.7(5) . . . . ?
C11 C6 C9 F2 -37.6(6) . . . . ?
C5 C6 C9 F2 138.7(3) . . . . ?
C11 C6 C9 F1 82.1(5) . . . . ?
C5 C6 C9 F1 -101.6(3) . . . . ?
C11 C6 C9 C10 -160.4(4) . . . . ?
C5 C6 C9 C10 15.9(4) . . . . ?
C4 N1 C10 O2 5.9(5) . . . . ?
C5 N1 C10 O2 179.5(3) . . . . ?
C4 N1 C10 C9 -172.1(2) . . . . ?
C5 N1 C10 C9 1.6(3) . . . . ?
F2 C9 C10 O2 46.1(4) . . . . ?
F1 C9 C10 O2 -68.7(4) . . . . ?
C6 C9 C10 O2 170.8(3) . . . . ?
F2 C9 C10 N1 -135.8(3) . . . . ?
F1 C9 C10 N1 109.4(3) . . . . ?
C6 C9 C10 N1 -11.1(3) . . . . ?
